data_1567153
loop_
_publ_author_name
'Jain, Anant Kumar'
'Gau, Michael R.'
'Carroll, Patrick J.'
'Goldberg, Karen I.'

_publ_section_title
;
 The underappreciated influence of ancillary halide on metal-ligand proton
 tautomerism.
;
_journal_issue 26
_journal_name_full 'Chemical science'
_journal_page_first 7837
_journal_page_last 7845
_journal_paper_doi 10.1039/d2sc00279e
_journal_volume 13
_journal_year 2022
_chemical_formula_moiety 'C23 H41 Ir N4 O P2, 1.5(C2 H3 N)'
_chemical_formula_sum 'C26 H45.5 Ir N5.5 O P2'
_chemical_formula_weight 705.32
_space_group_crystal_system orthorhombic
_space_group_IT_number 61
_space_group_name_Hall '-P 2ac 2ab'
_space_group_name_H-M_alt 'P b c a'
_atom_sites_solution_hydrogens mixed
_atom_sites_solution_primary dual
_audit_creation_date 2020-11-12
_audit_creation_method
;
Olex2 1.2
(compiled 2018.05.29 svn.r3508 for OlexSys, GUI svn.r5506)
;
_audit_update_record
;
2021-11-23 deposited with the CCDC.	2022-05-23 downloaded from the CCDC.
;
_cell_angle_alpha 90
_cell_angle_beta 90
_cell_angle_gamma 90
_cell_formula_units_Z 24
_cell_length_a 26.01830(10)
_cell_length_b 23.43300(10)
_cell_length_c 31.3406(2)
_cell_measurement_reflns_used 217240
_cell_measurement_temperature 100
_cell_measurement_theta_max 31.35
_cell_measurement_theta_min 1.73
_cell_volume 19107.95(16)
_computing_cell_refinement 'CrysAlisPro 1.171.40.84a (Rigaku OD, 2020)'
_computing_data_collection 'CrysAlisPro 1.171.40.84a (Rigaku OD, 2020)'
_computing_data_reduction 'CrysAlisPro 1.171.40.84a (Rigaku OD, 2020)'
_computing_publication_material 'Olex2 (Dolomanov et al., 2009)'
_computing_structure_refinement 'ShelXL (Sheldrick, 2015)'
_computing_structure_solution 'ShelXT (Sheldrick, 2015)'
_diffrn_ambient_temperature 100
_diffrn_detector 'HPC area detector'
_diffrn_detector_area_resol_mean 10.0
_diffrn_detector_type HyPix-6000HE
_diffrn_measured_fraction_theta_full 1.000
_diffrn_measured_fraction_theta_max 0.997
_diffrn_measurement_details
;
List of Runs (angles in degrees, time in seconds):

  # Type    Start    End  Width  t~exp~   \w     \q     \k     \f   Frames
#--------------------------------------------------------------------------
  1  \w    -11.00  96.00   0.50   10.00    --   19.17  57.00 -58.00  214
  2  \w    -11.00  96.00   0.50   10.00    --   19.17  57.00-120.00  214
  3  \w    -11.00  96.00   0.50   10.00    --   19.17  57.00 -30.00  214
  4  \w    -19.00  98.00   0.50   10.00    --   19.17  77.00  90.00  234
  5  \w    -20.00 103.00   0.50   10.00    --   19.17  37.00  60.00  246
  6  \w    -51.00  57.00   0.50   10.00    --  -20.58  57.00 -58.00  216
  7  \w    -58.00  41.00   0.50   10.00    --   19.17 -57.00 159.00  198
  8  \w    -64.00  18.00   0.50   10.00    --   19.17 -37.00   0.00  164
  9  \w    -60.00  34.00   0.50   10.00    --   19.17 -77.00-120.00  188
 10  \w    -58.00  41.00   0.50   10.00    --   19.17 -57.00  60.00  198
 11  \w    -98.00  10.00   0.50   10.00    --  -20.58 -57.00 159.00  216
 12  \w    -99.00  18.00   0.50   10.00    --  -20.58 -77.00 120.00  234
 13  \w    -99.00  18.00   0.50   10.00    --  -20.58 -77.00   0.00  234
;
_diffrn_measurement_device '\k-geometry diffractometer'
_diffrn_measurement_device_type 'Rigaku XtaLAB Synergy-S'
_diffrn_measurement_method '\w scans'
_diffrn_orient_matrix_type 'CrysAlisPro convention (1999,Acta A55,543-557)'
_diffrn_orient_matrix_UB_11 -0.0182505000
_diffrn_orient_matrix_UB_12 -0.0182525000
_diffrn_orient_matrix_UB_13 -0.0098404000
_diffrn_orient_matrix_UB_21 -0.0096014000
_diffrn_orient_matrix_UB_22 0.0233858000
_diffrn_orient_matrix_UB_23 -0.0119710000
_diffrn_orient_matrix_UB_31 0.0178400000
_diffrn_orient_matrix_UB_32 -0.0060879000
_diffrn_orient_matrix_UB_33 -0.0164930000
_diffrn_radiation_monochromator mirror
_diffrn_radiation_probe x-ray
_diffrn_radiation_type MoK\a
_diffrn_radiation_wavelength 0.71073
_diffrn_reflns_av_R_equivalents 0.0529
_diffrn_reflns_av_unetI/netI 0.0168
_diffrn_reflns_Laue_measured_fraction_full 1.000
_diffrn_reflns_Laue_measured_fraction_max 0.997
_diffrn_reflns_limit_h_max 34
_diffrn_reflns_limit_h_min -34
_diffrn_reflns_limit_k_max 31
_diffrn_reflns_limit_k_min -31
_diffrn_reflns_limit_l_max 41
_diffrn_reflns_limit_l_min -41
_diffrn_reflns_number 563209
_diffrn_reflns_point_group_measured_fraction_full 1.000
_diffrn_reflns_point_group_measured_fraction_max 0.997
_diffrn_reflns_theta_full 25.242
_diffrn_reflns_theta_max 28.327
_diffrn_reflns_theta_min 1.738
_diffrn_source 'micro-focus sealed X-ray tube'
_diffrn_source_type 'PhotonJet (Mo) X-ray Source'
_exptl_absorpt_coefficient_mu 4.319
_exptl_absorpt_correction_T_max 1.0000
_exptl_absorpt_correction_T_min 0.6046
_exptl_absorpt_correction_type multi-scan
_exptl_absorpt_process_details 'SCALE3 ABSPACK'
_exptl_crystal_colour colourless
_exptl_crystal_density_diffrn 1.471
_exptl_crystal_description prism
_exptl_crystal_F_000 8520
_exptl_crystal_size_max 0.18
_exptl_crystal_size_mid 0.12
_exptl_crystal_size_min 0.06
_refine_diff_density_max 2.502
_refine_diff_density_min -1.298
_refine_diff_density_rms 0.158
_refine_ls_extinction_method none
_refine_ls_goodness_of_fit_ref 1.265
_refine_ls_hydrogen_treatment constr
_refine_ls_matrix_type full
_refine_ls_number_parameters 994
_refine_ls_number_reflns 23761
_refine_ls_number_restraints 123
_refine_ls_restrained_S_all 1.264
_refine_ls_R_factor_all 0.0449
_refine_ls_R_factor_gt 0.0394
_refine_ls_shift/su_max 0.003
_refine_ls_shift/su_mean 0.000
_refine_ls_structure_factor_coef Fsqd
_refine_ls_weighting_details 'w=1/[\s^2^(Fo^2^)+(0.0299P)^2^+118.6224P] where P=(Fo^2^+2Fc^2^)/3'
_refine_ls_weighting_scheme calc
_refine_ls_wR_factor_gt 0.0979
_refine_ls_wR_factor_ref 0.0996
_reflns_number_gt 21647
_reflns_number_total 23761
_reflns_threshold_expression 'I > 2\s(I)'
_cod_data_source_file d2sc00279e2.cif
_cod_data_source_block 8062
_cod_depositor_comments 'Adding full bibliography for 1567146--1567153.cif.'
_cod_original_formula_sum 'C26 H45.50 Ir N5.50 O P2'
_cod_database_code 1567153
_shelx_shelxl_version_number 2018/3
_chemical_oxdiff_formula 'C79 H138 N12 O3 P6 Ir3'
_shelx_estimated_absorpt_t_max 0.782
_shelx_estimated_absorpt_t_min 0.510
_olex2_submission_special_instructions 'No special instructions were received'
_oxdiff_exptl_absorpt_empirical_details
;
Empirical correction (ABSPACK) includes:
- Absorption correction using spherical harmonics
- Frame scaling
;
_oxdiff_exptl_absorpt_empirical_full_max 1.480
_oxdiff_exptl_absorpt_empirical_full_min 0.820

loop_
_space_group_symop_operation_xyz
'x, y, z'
'-x+1/2, -y, z+1/2'
'-x, y+1/2, -z+1/2'
'x+1/2, -y+1/2, -z'
'-x, -y, -z'
'x-1/2, y, -z-1/2'
'x, -y-1/2, z-1/2'
'-x-1/2, y-1/2, z'

loop_
_atom_site_label
_atom_site_type_symbol
_atom_site_fract_x
_atom_site_fract_y
_atom_site_fract_z
_atom_site_U_iso_or_equiv
_atom_site_adp_type
_atom_site_occupancy
_atom_site_site_symmetry_order
_atom_site_calc_flag
_atom_site_refinement_flags_posn
_atom_site_refinement_flags_adp
_atom_site_refinement_flags_occupancy
_atom_site_disorder_assembly
_atom_site_disorder_group
Ir1 Ir 0.58285(2) 0.47031(2) 0.70966(2) 0.01479(4) Uani 1 1 d . . . . .
P1 P 0.55254(5) 0.56350(5) 0.71681(4) 0.0185(2) Uani 1 1 d . . . . .
P2 P 0.62376(5) 0.38849(5) 0.68513(4) 0.0162(2) Uani 1 1 d . . . . .
O1 O 0.58307(17) 0.44248(18) 0.80216(12) 0.0317(9) Uani 1 1 d . . . . .
N1 N 0.57669(16) 0.51054(17) 0.65027(12) 0.0175(8) Uani 1 1 d . . . . .
N2 N 0.55328(16) 0.59758(18) 0.62568(13) 0.0193(8) Uani 1 1 d . . . . .
N3 N 0.55190(16) 0.37393(18) 0.62035(13) 0.0188(8) Uani 1 1 d . . . . .
H3 H 0.527078 0.388952 0.635766 0.023 Uiso 1 1 calc R . . . .
N4 N 0.62939(17) 0.3440(2) 0.60156(14) 0.0252(9) Uani 1 1 d . . . . .
C1 C 0.55888(19) 0.5639(2) 0.65955(15) 0.0186(9) Uani 1 1 d . . . . .
C2 C 0.56882(19) 0.5630(2) 0.59250(15) 0.0200(9) Uani 1 1 d . . . . .
H2 H 0.569361 0.574376 0.563398 0.024 Uiso 1 1 calc R . . . .
C3 C 0.58339(18) 0.5103(2) 0.60687(15) 0.0186(9) Uani 1 1 d . . . . .
H3a H 0.595740 0.479517 0.590035 0.022 Uiso 1 1 calc R . . . .
C4 C 0.60190(18) 0.3688(2) 0.63208(15) 0.0173(9) Uani 1 1 d . . . . .
C5 C 0.5470(2) 0.3515(2) 0.58013(16) 0.0254(11) Uani 1 1 d . . . . .
H5 H 0.516614 0.348911 0.563464 0.030 Uiso 1 1 calc R . . . .
C6 C 0.5951(2) 0.3337(2) 0.56916(17) 0.0277(11) Uani 1 1 d . . . . .
H6 H 0.603790 0.316604 0.542646 0.033 Uiso 1 1 calc R . . . .
C7 C 0.4847(2) 0.5779(2) 0.73284(17) 0.0257(11) Uani 1 1 d . . . . .
C8 C 0.4508(2) 0.5500(3) 0.69879(19) 0.0309(12) Uani 1 1 d . . . . .
H8a H 0.456568 0.568836 0.671281 0.046 Uiso 1 1 calc GR . . . .
H8b H 0.414608 0.553865 0.706900 0.046 Uiso 1 1 calc GR . . . .
H8c H 0.459603 0.509471 0.696398 0.046 Uiso 1 1 calc GR . . . .
C9 C 0.4703(3) 0.6413(3) 0.7360(2) 0.0377(14) Uani 1 1 d . . . . .
H9a H 0.491279 0.659611 0.758113 0.056 Uiso 1 1 calc GR . . . .
H9b H 0.433883 0.644920 0.743404 0.056 Uiso 1 1 calc GR . . . .
H9c H 0.476693 0.659968 0.708508 0.056 Uiso 1 1 calc GR . . . .
C10 C 0.4747(3) 0.5485(3) 0.7760(2) 0.0381(14) Uani 1 1 d . . . . .
H10a H 0.481451 0.507514 0.773275 0.057 Uiso 1 1 calc GR . . . .
H10b H 0.438814 0.554448 0.784368 0.057 Uiso 1 1 calc GR . . . .
H10c H 0.497457 0.564809 0.797681 0.057 Uiso 1 1 calc GR . . . .
C11 C 0.5994(2) 0.6159(2) 0.73864(16) 0.0234(10) Uani 1 1 d . . . . .
C12 C 0.5921(3) 0.6764(2) 0.71987(19) 0.0319(13) Uani 1 1 d . . . . .
H12a H 0.589403 0.673936 0.688731 0.048 Uiso 1 1 calc GR . . . .
H12b H 0.621590 0.700296 0.727525 0.048 Uiso 1 1 calc GR . . . .
H12c H 0.560585 0.693334 0.731447 0.048 Uiso 1 1 calc GR . . . .
C13 C 0.5958(3) 0.6164(3) 0.78754(18) 0.0335(13) Uani 1 1 d . . . . .
H13a H 0.563015 0.633403 0.796211 0.050 Uiso 1 1 calc GR . . . .
H13b H 0.624212 0.638870 0.799316 0.050 Uiso 1 1 calc GR . . . .
H13c H 0.597846 0.577183 0.798297 0.050 Uiso 1 1 calc GR . . . .
C14 C 0.6529(2) 0.5945(2) 0.72562(19) 0.0289(12) Uani 1 1 d . . . . .
H14a H 0.659082 0.556941 0.738447 0.043 Uiso 1 1 calc GR . . . .
H14b H 0.679065 0.621419 0.735612 0.043 Uiso 1 1 calc GR . . . .
H14c H 0.654726 0.591314 0.694472 0.043 Uiso 1 1 calc GR . . . .
C15 C 0.6117(2) 0.3194(2) 0.71503(16) 0.0228(10) Uani 1 1 d . . . . .
C16 C 0.5545(2) 0.3186(2) 0.72511(18) 0.0264(11) Uani 1 1 d . . . . .
H16a H 0.546160 0.350596 0.743959 0.040 Uiso 1 1 calc GR . . . .
H16b H 0.545737 0.282589 0.739296 0.040 Uiso 1 1 calc GR . . . .
H16c H 0.534874 0.321960 0.698559 0.040 Uiso 1 1 calc GR . . . .
C17 C 0.6243(3) 0.2665(2) 0.6881(2) 0.0344(13) Uani 1 1 d . . . . .
H17a H 0.604962 0.267883 0.661353 0.052 Uiso 1 1 calc GR . . . .
H17b H 0.614862 0.232002 0.704015 0.052 Uiso 1 1 calc GR . . . .
H17c H 0.661237 0.265737 0.681902 0.052 Uiso 1 1 calc GR . . . .
C18 C 0.6422(2) 0.3178(2) 0.75689(17) 0.0295(12) Uani 1 1 d . . . . .
H18a H 0.678838 0.312641 0.750587 0.044 Uiso 1 1 calc GR . . . .
H18b H 0.630077 0.286062 0.774542 0.044 Uiso 1 1 calc GR . . . .
H18c H 0.637306 0.353815 0.772287 0.044 Uiso 1 1 calc GR . . . .
C19 C 0.69423(18) 0.4036(2) 0.67865(17) 0.0224(10) Uani 1 1 d . . . . .
C20 C 0.6992(2) 0.4484(3) 0.64355(19) 0.0313(12) Uani 1 1 d . . . . .
H20a H 0.687318 0.432330 0.616436 0.047 Uiso 1 1 calc GR . . . .
H20b H 0.735303 0.459901 0.640839 0.047 Uiso 1 1 calc GR . . . .
H20c H 0.678298 0.481773 0.650855 0.047 Uiso 1 1 calc GR . . . .
C21 C 0.7147(2) 0.4296(3) 0.72032(19) 0.0293(12) Uani 1 1 d . . . . .
H21a H 0.693169 0.462064 0.728551 0.044 Uiso 1 1 calc GR . . . .
H21b H 0.750154 0.442517 0.716069 0.044 Uiso 1 1 calc GR . . . .
H21c H 0.713861 0.400695 0.742935 0.044 Uiso 1 1 calc GR . . . .
C22 C 0.7269(2) 0.3517(3) 0.66647(19) 0.0314(12) Uani 1 1 d . . . . .
H22a H 0.726647 0.324098 0.689970 0.047 Uiso 1 1 calc GR . . . .
H22b H 0.762243 0.363914 0.660852 0.047 Uiso 1 1 calc GR . . . .
H22c H 0.712586 0.333837 0.640796 0.047 Uiso 1 1 calc GR . . . .
C23 C 0.5833(2) 0.4509(2) 0.76593(15) 0.0203(9) Uani 1 1 d . . . . .
Ir1' Ir 0.39606(2) 0.23872(2) 0.42805(2) 0.01773(5) Uani 1 1 d . . . . .
P1' P 0.31772(5) 0.27844(5) 0.45030(4) 0.0196(2) Uani 1 1 d . . . . .
P2' P 0.48144(5) 0.21091(5) 0.42492(4) 0.0197(2) Uani 1 1 d . . . . .
O1' O 0.35607(17) 0.15194(19) 0.36717(15) 0.0395(11) Uani 1 1 d . . . . .
N1' N 0.40761(16) 0.30503(17) 0.47144(13) 0.0177(8) Uani 1 1 d . . . . .
N2' N 0.35822(17) 0.36802(18) 0.50800(13) 0.0212(8) Uani 1 1 d . . . . .
N3' N 0.51566(17) 0.32217(18) 0.41156(13) 0.0209(8) Uani 1 1 d . . . . .
H3' H 0.488496 0.330989 0.396182 0.025 Uiso 1 1 calc R . . . .
N4' N 0.56918(19) 0.2718(2) 0.45145(15) 0.0287(10) Uani 1 1 d . . . . .
C1' C 0.35936(19) 0.3240(2) 0.48082(15) 0.0190(9) Uani 1 1 d . . . . .
C2' C 0.4096(2) 0.3775(2) 0.51609(15) 0.0205(10) Uani 1 1 d . . . . .
H2' H 0.422274 0.406602 0.534391 0.025 Uiso 1 1 calc R . . . .
C3' C 0.44003(19) 0.3395(2) 0.49423(15) 0.0182(9) Uani 1 1 d . . . . .
H3a' H 0.476493 0.337467 0.494832 0.022 Uiso 1 1 calc R . . . .
C4' C 0.5248(2) 0.2714(2) 0.43112(16) 0.0208(10) Uani 1 1 d . . . . .
C5' C 0.5565(2) 0.3569(2) 0.42023(18) 0.0275(11) Uani 1 1 d . . . . .
H5' H 0.561201 0.395251 0.411139 0.033 Uiso 1 1 calc R . . . .
C6' C 0.5889(2) 0.3253(3) 0.44452(19) 0.0325(12) Uani 1 1 d . . . . .
H6' H 0.620910 0.338420 0.455283 0.039 Uiso 1 1 calc R . . . .
C7' C 0.2789(2) 0.3239(2) 0.41358(16) 0.0226(10) Uani 1 1 d . . . . .
C8' C 0.3169(3) 0.3646(3) 0.3922(2) 0.0425(16) Uani 1 1 d . . . . .
H8a' H 0.332610 0.389251 0.413887 0.064 Uiso 1 1 calc GR . . . .
H8b' H 0.298802 0.388197 0.371237 0.064 Uiso 1 1 calc GR . . . .
H8c' H 0.343817 0.342503 0.377843 0.064 Uiso 1 1 calc GR . . . .
C9' C 0.2387(3) 0.3598(3) 0.4366(2) 0.0442(16) Uani 1 1 d . . . . .
H9a' H 0.213119 0.334634 0.449816 0.066 Uiso 1 1 calc GR . . . .
H9b' H 0.221600 0.385058 0.416105 0.066 Uiso 1 1 calc GR . . . .
H9c' H 0.255389 0.382789 0.458739 0.066 Uiso 1 1 calc GR . . . .
C10' C 0.2537(3) 0.2866(3) 0.3797(2) 0.0481(19) Uani 1 1 d . . . . .
H10a' H 0.279045 0.259737 0.368282 0.072 Uiso 1 1 calc GR . . . .
H10b' H 0.240741 0.310803 0.356519 0.072 Uiso 1 1 calc GR . . . .
H10c' H 0.225079 0.265441 0.392408 0.072 Uiso 1 1 calc GR . . . .
C11' C 0.2781(2) 0.2354(3) 0.4886(2) 0.0331(13) Uani 1 1 d . . . . .
C12' C 0.2504(3) 0.2733(4) 0.5222(3) 0.059(2) Uani 1 1 d . . . . .
H12a' H 0.274360 0.302070 0.533077 0.089 Uiso 1 1 calc GR . . . .
H12b' H 0.238329 0.249403 0.545804 0.089 Uiso 1 1 calc GR . . . .
H12c' H 0.220947 0.292355 0.508820 0.089 Uiso 1 1 calc GR . . . .
C13' C 0.2407(4) 0.1976(5) 0.4649(3) 0.087(4) Uani 1 1 d . . . . .
H13a' H 0.212535 0.220882 0.453553 0.131 Uiso 1 1 calc GR . . . .
H13b' H 0.226753 0.168883 0.484480 0.131 Uiso 1 1 calc GR . . . .
H13c' H 0.258469 0.178510 0.441326 0.131 Uiso 1 1 calc GR . . . .
C14' C 0.3161(3) 0.1986(3) 0.5133(2) 0.0461(17) Uani 1 1 d . . . . .
H14a' H 0.335390 0.174577 0.493286 0.069 Uiso 1 1 calc GR . . . .
H14b' H 0.297387 0.174354 0.533436 0.069 Uiso 1 1 calc GR . . . .
H14c' H 0.340009 0.223221 0.528922 0.069 Uiso 1 1 calc GR . . . .
C15' C 0.5060(2) 0.1805(2) 0.37268(16) 0.0252(11) Uani 1 1 d . . . . .
C16' C 0.4824(2) 0.2173(3) 0.33712(17) 0.0299(12) Uani 1 1 d . . . . .
H16a' H 0.444869 0.214745 0.338447 0.045 Uiso 1 1 calc GR . . . .
H16b' H 0.494346 0.203425 0.309315 0.045 Uiso 1 1 calc GR . . . .
H16c' H 0.493059 0.257057 0.340910 0.045 Uiso 1 1 calc GR . . . .
C17' C 0.5646(2) 0.1844(3) 0.36892(19) 0.0340(13) Uani 1 1 d . . . . .
H17a' H 0.575014 0.224617 0.368740 0.051 Uiso 1 1 calc GR . . . .
H17b' H 0.575748 0.166155 0.342352 0.051 Uiso 1 1 calc GR . . . .
H17c' H 0.580556 0.165022 0.393252 0.051 Uiso 1 1 calc GR . . . .
C18' C 0.4881(2) 0.1184(2) 0.3669(2) 0.0335(13) Uani 1 1 d . . . . .
H18a' H 0.506643 0.093709 0.386939 0.050 Uiso 1 1 calc GR . . . .
H18b' H 0.495092 0.105990 0.337633 0.050 Uiso 1 1 calc GR . . . .
H18c' H 0.451097 0.115844 0.372549 0.050 Uiso 1 1 calc GR . . . .
C19' C 0.4968(2) 0.1629(2) 0.47164(18) 0.0284(11) Uani 1 1 d . . . . .
C20' C 0.4905(2) 0.1989(3) 0.51224(18) 0.0318(12) Uani 1 1 d . . . . .
H20a' H 0.516231 0.229384 0.512491 0.048 Uiso 1 1 calc GR . . . .
H20b' H 0.495145 0.174531 0.537368 0.048 Uiso 1 1 calc GR . . . .
H20c' H 0.455978 0.215662 0.512784 0.048 Uiso 1 1 calc GR . . . .
C21' C 0.4566(2) 0.1147(2) 0.4730(2) 0.0340(13) Uani 1 1 d . . . . .
H21a' H 0.422111 0.131200 0.474842 0.051 Uiso 1 1 calc GR . . . .
H21b' H 0.462891 0.090482 0.497959 0.051 Uiso 1 1 calc GR . . . .
H21c' H 0.459337 0.091604 0.446988 0.051 Uiso 1 1 calc GR . . . .
C22' C 0.5509(3) 0.1372(3) 0.4710(2) 0.0374(14) Uani 1 1 d . . . . .
H22a' H 0.554911 0.113535 0.445401 0.056 Uiso 1 1 calc GR . . . .
H22b' H 0.555877 0.113630 0.496457 0.056 Uiso 1 1 calc GR . . . .
H22c' H 0.576386 0.167939 0.470599 0.056 Uiso 1 1 calc GR . . . .
C23' C 0.3729(2) 0.1852(2) 0.39080(18) 0.0265(11) Uani 1 1 d . . . . .
Ir1" Ir 0.29953(2) 0.41419(2) 0.63142(2) 0.01901(5) Uani 1 1 d . . . . .
P1" P 0.36421(5) 0.36194(6) 0.66549(4) 0.0199(2) Uani 1 1 d . . . . .
P2" P 0.25391(5) 0.48636(6) 0.59809(4) 0.0209(3) Uani 1 1 d . . . . .
O1" O 0.20903(17) 0.3486(2) 0.66180(17) 0.0466(12) Uani 1 1 d . . . . .
N1" N 0.37222(15) 0.44663(17) 0.61693(13) 0.0183(8) Uani 1 1 d . . . . .
N2" N 0.45496(15) 0.42567(18) 0.63352(13) 0.0186(8) Uani 1 1 d . . . . .
N3" N 0.2922(2) 0.5647(2) 0.53661(15) 0.0306(11) Uani 1 1 d . . . . .
N4" N 0.31147(16) 0.47386(19) 0.52430(13) 0.0195(8) Uani 1 1 d . . . . .
H4" H 0.313372 0.436646 0.527703 0.023 Uiso 1 1 calc R . . . .
C1" C 0.40549(18) 0.4124(2) 0.63882(15) 0.0182(9) Uani 1 1 d . . . . .
C2" C 0.45289(19) 0.4720(2) 0.60636(16) 0.0202(9) Uani 1 1 d . . . . .
H2" H 0.482061 0.492158 0.596118 0.024 Uiso 1 1 calc R . . . .
C3" C 0.40299(18) 0.4849(2) 0.59619(15) 0.0178(9) Uani 1 1 d . . . . .
H3" H 0.391841 0.514985 0.578062 0.021 Uiso 1 1 calc R . . . .
C4" C 0.28829(19) 0.5116(2) 0.55121(16) 0.0207(10) Uani 1 1 d . . . . .
C5" C 0.3191(3) 0.5597(3) 0.4989(2) 0.0354(14) Uani 1 1 d . . . . .
H5" H 0.328056 0.590688 0.480843 0.043 Uiso 1 1 calc R . . . .
C6" C 0.3311(2) 0.5044(2) 0.49123(17) 0.0280(11) Uani 1 1 d . . . . .
H6" H 0.349553 0.489869 0.467445 0.034 Uiso 1 1 calc R . . . .
C7" C 0.3715(2) 0.3734(2) 0.72429(16) 0.0256(11) Uani 1 1 d . . . . .
C8" C 0.3513(2) 0.4341(3) 0.73301(17) 0.0279(11) Uani 1 1 d . . . . .
H8a" H 0.372644 0.461861 0.717831 0.042 Uiso 1 1 calc GR . . . .
H8b" H 0.352587 0.441823 0.763718 0.042 Uiso 1 1 calc GR . . . .
H8c" H 0.315666 0.437096 0.723031 0.042 Uiso 1 1 calc GR . . . .
C9" C 0.4276(2) 0.3699(3) 0.73890(18) 0.0328(13) Uani 1 1 d . . . . .
H9a" H 0.439488 0.330254 0.736982 0.049 Uiso 1 1 calc GR . . . .
H9b" H 0.430258 0.382997 0.768503 0.049 Uiso 1 1 calc GR . . . .
H9c" H 0.448933 0.394064 0.720560 0.049 Uiso 1 1 calc GR . . . .
C10" C 0.3378(3) 0.3306(3) 0.74872(19) 0.0365(14) Uani 1 1 d . . . . .
H10a" H 0.302348 0.332944 0.738269 0.055 Uiso 1 1 calc GR . . . .
H10b" H 0.338562 0.339596 0.779242 0.055 Uiso 1 1 calc GR . . . .
H10c" H 0.350938 0.291834 0.744219 0.055 Uiso 1 1 calc GR . . . .
C11" C 0.3801(2) 0.2882(2) 0.64734(17) 0.0237(10) Uani 1 1 d . . . . .
C12" C 0.4281(2) 0.2630(2) 0.66840(19) 0.0289(12) Uani 1 1 d . . . . .
H12a" H 0.456720 0.289922 0.665624 0.043 Uiso 1 1 calc GR . . . .
H12b" H 0.437060 0.226985 0.654372 0.043 Uiso 1 1 calc GR . . . .
H12c" H 0.421200 0.255973 0.698692 0.043 Uiso 1 1 calc GR . . . .
C13" C 0.3328(2) 0.2499(3) 0.6548(2) 0.0389(15) Uani 1 1 d . . . . .
H13a" H 0.326416 0.246408 0.685529 0.058 Uiso 1 1 calc GR . . . .
H13b" H 0.339217 0.211999 0.642720 0.058 Uiso 1 1 calc GR . . . .
H13c" H 0.302697 0.266902 0.640977 0.058 Uiso 1 1 calc GR . . . .
C14" C 0.3891(3) 0.2923(3) 0.59958(18) 0.0335(13) Uani 1 1 d . . . . .
H14a" H 0.360396 0.312674 0.586246 0.050 Uiso 1 1 calc GR . . . .
H14b" H 0.391494 0.253776 0.587513 0.050 Uiso 1 1 calc GR . . . .
H14c" H 0.421160 0.312938 0.594159 0.050 Uiso 1 1 calc GR . . . .
C15" C 0.2506(2) 0.5495(3) 0.63469(17) 0.0301(12) Uani 1 1 d . . . . .
C16" C 0.3065(2) 0.5693(3) 0.6421(2) 0.0363(14) Uani 1 1 d . . . . .
H16a" H 0.326756 0.537504 0.653531 0.054 Uiso 1 1 calc GR . . . .
H16b" H 0.306797 0.600973 0.662523 0.054 Uiso 1 1 calc GR . . . .
H16c" H 0.321420 0.581941 0.615010 0.054 Uiso 1 1 calc GR . . . .
C17" C 0.2194(3) 0.5999(3) 0.6181(2) 0.0398(15) Uani 1 1 d . . . . .
H17a" H 0.231712 0.610614 0.589662 0.060 Uiso 1 1 calc GR . . . .
H17b" H 0.223237 0.632351 0.637555 0.060 Uiso 1 1 calc GR . . . .
H17c" H 0.183016 0.589121 0.616398 0.060 Uiso 1 1 calc GR . . . .
C18" C 0.2286(3) 0.5300(3) 0.67810(19) 0.0399(15) Uani 1 1 d . . . . .
H18a" H 0.192891 0.517661 0.674353 0.060 Uiso 1 1 calc GR . . . .
H18b" H 0.229790 0.561883 0.698348 0.060 Uiso 1 1 calc GR . . . .
H18c" H 0.249098 0.498220 0.689143 0.060 Uiso 1 1 calc GR . . . .
C19" C 0.1892(2) 0.4690(3) 0.57414(18) 0.0299(12) Uani 1 1 d . . . . .
C20" C 0.1946(2) 0.4110(3) 0.5519(2) 0.0371(14) Uani 1 1 d . . . . .
H20a" H 0.224014 0.412054 0.532355 0.056 Uiso 1 1 calc GR . . . .
H20b" H 0.163227 0.402687 0.535775 0.056 Uiso 1 1 calc GR . . . .
H20c" H 0.200101 0.381181 0.573348 0.056 Uiso 1 1 calc GR . . . .
C21" C 0.1477(2) 0.4634(3) 0.6090(2) 0.0394(15) Uani 1 1 d . . . . .
H21a" H 0.160129 0.437927 0.631536 0.059 Uiso 1 1 calc GR . . . .
H21b" H 0.116285 0.447654 0.596470 0.059 Uiso 1 1 calc GR . . . .
H21c" H 0.140466 0.501114 0.621101 0.059 Uiso 1 1 calc GR . . . .
C22" C 0.1724(3) 0.5133(3) 0.5406(2) 0.0441(16) Uani 1 1 d . . . . .
H22a" H 0.168588 0.550718 0.554270 0.066 Uiso 1 1 calc GR . . . .
H22b" H 0.139424 0.501752 0.528177 0.066 Uiso 1 1 calc GR . . . .
H22c" H 0.198398 0.515694 0.518088 0.066 Uiso 1 1 calc GR . . . .
C23" C 0.2438(2) 0.3752(3) 0.64942(19) 0.0294(12) Uani 1 1 d . . . . .
N5 N 0.6727(7) 0.4428(8) 0.1507(4) 0.106(6) Uani 0.5 1 d . U P . .
C24 C 0.6815(4) 0.4277(6) 0.1853(3) 0.061(4) Uani 0.5 1 d G U P . .
C25 C 0.6925(7) 0.4088(10) 0.2285(4) 0.091(7) Uani 0.5 1 d G U P . .
H25a H 0.733548 0.414074 0.235589 0.136 Uiso 0.5 1 d G . P . .
H25b H 0.682405 0.363608 0.232209 0.136 Uiso 0.5 1 d G . P . .
H25c H 0.670240 0.433848 0.251541 0.136 Uiso 0.5 1 d G . P . .
N6 N 0.7278(5) 0.3019(6) 0.2809(5) 0.169(6) Uani 1 1 d . U . . .
C26 C 0.7066(4) 0.2932(4) 0.3129(5) 0.145(6) Uani 1 1 d G U . . .
C27 C 0.6801(7) 0.2824(6) 0.3529(6) 0.174(7) Uani 1 1 d G U . . .
H27a H 0.641589 0.301349 0.352289 0.262 Uiso 1 1 d G . . . .
H27b H 0.701669 0.300964 0.379648 0.262 Uiso 1 1 d G . . . .
H27c H 0.676356 0.236257 0.358295 0.262 Uiso 1 1 d G . . . .
N7 N 0.4142(6) 0.1272(5) 0.5988(5) 0.193(7) Uani 1 1 d . U . . .
C28 C 0.4419(4) 0.0882(4) 0.5995(3) 0.143(6) Uani 1 1 d G U . . .
C29 C 0.4764(5) 0.0395(4) 0.6004(5) 0.116(5) Uani 1 1 d G U . . .
H29a H 0.513861 0.051112 0.586882 0.174 Uiso 1 1 d G . . . .
H29b H 0.460282 0.004132 0.581663 0.174 Uiso 1 1 d G . . . .
H29c H 0.482094 0.024905 0.633347 0.174 Uiso 1 1 d G . . . .
N8 N 0.0911(5) 0.4658(5) 0.4448(4) 0.167(6) Uani 1 1 d . U . . .
C30 C 0.1259(5) 0.4935(4) 0.4344(3) 0.152(6) Uani 1 1 d G U . . .
C31 C 0.1695(5) 0.5282(6) 0.4214(5) 0.149(6) Uani 1 1 d G U . . .
H31a H 0.158706 0.573512 0.420746 0.224 Uiso 1 1 d G . . . .
H31b H 0.182460 0.515741 0.389390 0.224 Uiso 1 1 d G . . . .
H31c H 0.201506 0.522716 0.443820 0.224 Uiso 1 1 d G . . . .
N9 N 0.5256(4) 0.1585(4) 0.6462(3) 0.130(5) Uani 1 1 d . U . . .
C32 C 0.5599(3) 0.1651(3) 0.6229(2) 0.078(3) Uani 1 1 d G U . . .
C33 C 0.6027(3) 0.1733(4) 0.5938(3) 0.073(3) Uani 1 1 d G U . . .
H33a H 0.601002 0.216008 0.579391 0.109 Uiso 1 1 d G . . . .
H33b H 0.601460 0.141428 0.568110 0.109 Uiso 1 1 d G . . . .
H33c H 0.639350 0.168955 0.610841 0.109 Uiso 1 1 d G . . . .

loop_
_atom_site_aniso_label
_atom_site_aniso_U_11
_atom_site_aniso_U_22
_atom_site_aniso_U_33
_atom_site_aniso_U_23
_atom_site_aniso_U_13
_atom_site_aniso_U_12
Ir1 0.01786(8) 0.01540(8) 0.01112(8) -0.00033(6) -0.00014(6) 0.00085(6)
P1 0.0262(6) 0.0160(6) 0.0133(5) -0.0015(4) 0.0002(5) 0.0017(5)
P2 0.0156(5) 0.0185(6) 0.0144(5) -0.0018(4) -0.0018(4) 0.0016(4)
O1 0.049(3) 0.032(2) 0.0139(17) 0.0032(15) -0.0041(16) -0.0016(19)
N1 0.023(2) 0.0165(18) 0.0133(18) 0.0013(15) 0.0006(15) -0.0010(16)
N2 0.021(2) 0.020(2) 0.0172(19) 0.0045(16) -0.0007(15) -0.0031(16)
N3 0.019(2) 0.021(2) 0.0159(19) 0.0001(16) -0.0029(15) 0.0011(16)
N4 0.023(2) 0.033(2) 0.019(2) -0.0090(18) -0.0006(17) 0.0050(18)
C1 0.025(2) 0.017(2) 0.014(2) -0.0014(17) 0.0000(18) -0.0015(18)
C2 0.021(2) 0.025(2) 0.014(2) 0.0025(18) 0.0007(18) -0.0055(19)
C3 0.017(2) 0.026(2) 0.012(2) -0.0020(18) 0.0013(17) -0.0031(19)
C4 0.018(2) 0.017(2) 0.017(2) -0.0004(17) -0.0013(17) -0.0002(17)
C5 0.032(3) 0.029(3) 0.015(2) -0.002(2) -0.006(2) -0.001(2)
C6 0.031(3) 0.032(3) 0.021(2) -0.009(2) -0.001(2) 0.004(2)
C7 0.033(3) 0.022(3) 0.023(3) -0.001(2) 0.007(2) 0.004(2)
C8 0.024(3) 0.035(3) 0.034(3) -0.006(2) 0.005(2) 0.000(2)
C9 0.041(3) 0.027(3) 0.045(4) -0.002(3) 0.007(3) 0.007(3)
C10 0.043(4) 0.041(3) 0.030(3) 0.002(3) 0.016(3) 0.007(3)
C11 0.033(3) 0.017(2) 0.020(2) -0.0040(18) -0.005(2) -0.004(2)
C12 0.045(3) 0.018(2) 0.033(3) -0.001(2) -0.006(3) -0.005(2)
C13 0.051(4) 0.026(3) 0.023(3) -0.006(2) -0.010(3) 0.004(3)
C14 0.029(3) 0.028(3) 0.029(3) 0.001(2) -0.006(2) -0.005(2)
C15 0.030(3) 0.016(2) 0.022(2) 0.0003(19) -0.002(2) 0.003(2)
C16 0.029(3) 0.023(3) 0.027(3) 0.003(2) 0.002(2) -0.001(2)
C17 0.050(4) 0.020(3) 0.033(3) -0.001(2) 0.001(3) 0.007(2)
C18 0.034(3) 0.030(3) 0.025(3) 0.004(2) -0.005(2) 0.013(2)
C19 0.012(2) 0.031(3) 0.024(2) -0.005(2) -0.0023(18) 0.0043(19)
C20 0.021(3) 0.039(3) 0.034(3) 0.003(3) 0.004(2) -0.002(2)
C21 0.017(2) 0.038(3) 0.033(3) -0.007(2) -0.006(2) -0.003(2)
C22 0.018(2) 0.042(3) 0.034(3) -0.008(3) -0.001(2) 0.010(2)
C23 0.025(2) 0.019(2) 0.018(2) -0.0015(18) -0.0006(19) 0.0004(19)
Ir1' 0.02103(9) 0.01523(8) 0.01693(9) -0.00185(7) -0.00285(7) -0.00105(7)
P1' 0.0192(6) 0.0191(6) 0.0205(6) 0.0005(5) -0.0001(5) -0.0039(5)
P2' 0.0242(6) 0.0166(6) 0.0182(6) -0.0005(5) -0.0016(5) 0.0021(5)
O1' 0.033(2) 0.037(2) 0.048(3) -0.022(2) -0.010(2) -0.0033(19)
N1' 0.0196(19) 0.0167(19) 0.0167(19) -0.0021(15) -0.0007(15) -0.0014(15)
N2' 0.027(2) 0.020(2) 0.0159(19) -0.0006(16) 0.0024(16) -0.0015(17)
N3' 0.024(2) 0.019(2) 0.020(2) -0.0015(16) -0.0038(16) 0.0001(17)
N4' 0.030(2) 0.028(2) 0.028(2) -0.0007(19) -0.0056(19) 0.0004(19)
C1' 0.022(2) 0.018(2) 0.016(2) 0.0031(18) -0.0001(18) -0.0022(18)
C2' 0.028(3) 0.021(2) 0.013(2) -0.0017(18) 0.0011(18) -0.0024(19)
C3' 0.022(2) 0.019(2) 0.013(2) 0.0013(17) -0.0011(17) -0.0022(18)
C4' 0.025(2) 0.020(2) 0.018(2) -0.0012(18) -0.0023(19) 0.0013(19)
C5' 0.028(3) 0.024(3) 0.031(3) -0.003(2) -0.002(2) -0.008(2)
C6' 0.030(3) 0.034(3) 0.033(3) -0.002(2) -0.008(2) -0.005(2)
C7' 0.020(2) 0.025(3) 0.023(2) -0.002(2) -0.0018(19) -0.004(2)
C8' 0.033(3) 0.049(4) 0.046(4) 0.027(3) -0.005(3) -0.002(3)
C9' 0.045(4) 0.045(4) 0.042(4) 0.002(3) 0.007(3) 0.019(3)
C10' 0.064(5) 0.036(4) 0.045(4) -0.007(3) -0.033(4) 0.003(3)
C11' 0.031(3) 0.033(3) 0.035(3) 0.009(2) 0.002(2) -0.015(2)
C12' 0.059(5) 0.064(5) 0.056(5) 0.016(4) 0.028(4) 0.001(4)
C13' 0.099(8) 0.098(8) 0.066(6) 0.023(5) -0.016(5) -0.084(7)
C14' 0.057(4) 0.043(4) 0.038(4) 0.015(3) 0.006(3) -0.007(3)
C15' 0.030(3) 0.027(3) 0.019(2) -0.006(2) 0.001(2) 0.003(2)
C16' 0.040(3) 0.031(3) 0.019(2) -0.006(2) 0.002(2) 0.002(2)
C17' 0.034(3) 0.037(3) 0.032(3) -0.008(2) 0.007(2) 0.001(3)
C18' 0.038(3) 0.025(3) 0.037(3) -0.012(2) 0.003(3) 0.005(2)
C19' 0.034(3) 0.023(3) 0.028(3) 0.005(2) -0.003(2) 0.006(2)
C20' 0.040(3) 0.033(3) 0.023(3) 0.006(2) -0.004(2) 0.008(3)
C21' 0.039(3) 0.024(3) 0.039(3) 0.011(2) -0.002(3) 0.003(2)
C22' 0.044(4) 0.030(3) 0.038(3) 0.006(3) -0.006(3) 0.013(3)
C23' 0.028(3) 0.025(3) 0.027(3) -0.005(2) -0.004(2) 0.004(2)
Ir1" 0.01524(8) 0.02430(10) 0.01751(9) 0.00567(7) 0.00243(7) -0.00004(7)
P1" 0.0182(6) 0.0228(6) 0.0188(6) 0.0064(5) 0.0010(5) -0.0013(5)
P2" 0.0178(6) 0.0287(7) 0.0162(6) 0.0027(5) 0.0024(5) 0.0053(5)
O1" 0.024(2) 0.059(3) 0.056(3) 0.024(2) 0.013(2) -0.005(2)
N1" 0.0149(19) 0.019(2) 0.021(2) 0.0049(16) 0.0016(15) -0.0001(15)
N2" 0.0124(18) 0.024(2) 0.019(2) 0.0014(16) 0.0001(15) -0.0001(15)
N3" 0.038(3) 0.025(2) 0.028(2) 0.0049(19) 0.012(2) 0.009(2)
N4" 0.019(2) 0.023(2) 0.0164(19) 0.0000(16) 0.0033(15) 0.0029(16)
C1" 0.016(2) 0.021(2) 0.018(2) 0.0017(18) 0.0001(17) 0.0010(18)
C2" 0.020(2) 0.019(2) 0.022(2) -0.0008(18) 0.0012(18) -0.0050(19)
C3" 0.017(2) 0.018(2) 0.018(2) 0.0003(17) 0.0014(17) -0.0024(17)
C4" 0.021(2) 0.022(2) 0.019(2) 0.0024(19) 0.0039(18) 0.0044(19)
C5" 0.045(4) 0.029(3) 0.033(3) 0.010(2) 0.015(3) 0.004(3)
C6" 0.030(3) 0.033(3) 0.021(3) 0.003(2) 0.009(2) 0.006(2)
C7" 0.022(2) 0.036(3) 0.018(2) 0.008(2) 0.0003(19) 0.005(2)
C8" 0.027(3) 0.038(3) 0.019(2) 0.003(2) 0.003(2) 0.003(2)
C9" 0.030(3) 0.047(4) 0.022(3) 0.000(2) -0.003(2) 0.010(3)
C10" 0.042(3) 0.042(3) 0.025(3) 0.014(3) 0.008(2) 0.004(3)
C11" 0.023(2) 0.020(2) 0.028(3) 0.006(2) 0.000(2) -0.0051(19)
C12" 0.028(3) 0.026(3) 0.033(3) 0.005(2) -0.001(2) 0.005(2)
C13" 0.033(3) 0.027(3) 0.057(4) 0.008(3) -0.003(3) -0.007(2)
C14" 0.047(4) 0.027(3) 0.027(3) 0.002(2) -0.003(3) -0.001(3)
C15" 0.030(3) 0.038(3) 0.022(3) -0.005(2) 0.003(2) 0.012(2)
C16" 0.036(3) 0.038(3) 0.035(3) -0.013(3) -0.005(3) 0.009(3)
C17" 0.048(4) 0.038(3) 0.034(3) -0.004(3) 0.002(3) 0.020(3)
C18" 0.042(4) 0.057(4) 0.021(3) -0.005(3) 0.007(2) 0.012(3)
C19" 0.017(2) 0.044(3) 0.029(3) 0.000(2) -0.001(2) 0.003(2)
C20" 0.025(3) 0.052(4) 0.034(3) -0.007(3) -0.001(2) -0.005(3)
C21" 0.026(3) 0.057(4) 0.035(3) 0.005(3) 0.005(2) 0.007(3)
C22" 0.028(3) 0.063(5) 0.041(4) 0.010(3) -0.007(3) 0.008(3)
C23" 0.019(2) 0.037(3) 0.033(3) 0.010(2) 0.004(2) 0.001(2)
N5 0.112(15) 0.156(16) 0.049(6) 0.002(8) -0.020(7) -0.006(13)
C24 0.053(9) 0.090(11) 0.041(5) -0.019(6) -0.007(5) -0.002(8)
C25 0.069(12) 0.161(19) 0.043(6) -0.008(8) -0.003(6) 0.029(13)
N6 0.124(11) 0.150(11) 0.232(13) -0.053(10) 0.015(8) -0.017(9)
C26 0.110(11) 0.092(9) 0.233(13) -0.051(9) 0.014(8) 0.005(8)
C27 0.165(14) 0.090(9) 0.268(15) -0.054(10) 0.055(10) -0.035(10)
N7 0.240(15) 0.097(8) 0.241(17) -0.003(10) 0.064(13) 0.042(9)
C28 0.178(12) 0.065(7) 0.185(14) 0.000(8) 0.062(11) -0.003(7)
C29 0.133(10) 0.065(6) 0.150(12) -0.010(7) 0.014(9) -0.021(6)
N8 0.239(13) 0.109(10) 0.154(12) 0.029(9) 0.071(10) -0.026(9)
C30 0.215(13) 0.119(11) 0.123(11) 0.057(9) 0.038(10) -0.017(9)
C31 0.191(13) 0.123(11) 0.134(12) 0.078(10) 0.029(11) -0.001(9)
N9 0.115(7) 0.120(9) 0.155(10) 0.002(8) 0.070(7) -0.011(7)
C32 0.072(5) 0.072(6) 0.089(6) 0.003(5) 0.018(4) 0.000(5)
C33 0.061(5) 0.077(6) 0.079(6) -0.008(5) 0.008(4) -0.007(4)

loop_
_atom_type_symbol
_atom_type_description
_atom_type_scat_dispersion_real
_atom_type_scat_dispersion_imag
_atom_type_scat_source
C C 0.0033 0.0016 'International Tables Vol C Tables 4.2.6.8 and 6.1.1.4'
H H 0.0000 0.0000 'International Tables Vol C Tables 4.2.6.8 and 6.1.1.4'
Ir Ir -1.4442 7.9887 'International Tables Vol C Tables 4.2.6.8 and 6.1.1.4'
N N 0.0061 0.0033 'International Tables Vol C Tables 4.2.6.8 and 6.1.1.4'
O O 0.0106 0.0060 'International Tables Vol C Tables 4.2.6.8 and 6.1.1.4'
P P 0.1023 0.0942 'International Tables Vol C Tables 4.2.6.8 and 6.1.1.4'

loop_
_geom_angle_atom_site_label_1
_geom_angle_atom_site_label_2
_geom_angle_atom_site_label_3
_geom_angle
_geom_angle_site_symmetry_1
_geom_angle_site_symmetry_3
_geom_angle_publ_flag
P2 Ir1 P1 163.55(4) . . ?
N1 Ir1 P1 68.76(11) . . ?
N1 Ir1 P2 96.46(11) . . ?
C23 Ir1 P1 98.19(16) . . ?
C23 Ir1 P2 96.44(16) . . ?
C23 Ir1 N1 166.94(19) . . ?
C1 P1 Ir1 83.04(16) . . ?
C1 P1 C7 110.7(2) . . ?
C1 P1 C11 107.6(2) . . ?
C7 P1 Ir1 121.00(18) . . ?
C11 P1 Ir1 115.55(18) . . ?
C11 P1 C7 113.7(2) . . ?
C4 P2 Ir1 111.66(16) . . ?
C4 P2 C15 100.6(2) . . ?
C4 P2 C19 104.7(2) . . ?
C15 P2 Ir1 117.75(17) . . ?
C19 P2 Ir1 109.12(17) . . ?
C19 P2 C15 112.0(2) . . ?
C1 N1 Ir1 104.4(3) . . ?
C1 N1 C3 105.0(4) . . ?
C3 N1 Ir1 150.6(4) . . ?
C1 N2 C2 102.8(4) . . ?
C4 N3 C5 107.7(4) . . ?
C4 N4 C6 105.0(4) . . ?
N1 C1 P1 103.8(3) . . ?
N2 C1 P1 142.0(4) . . ?
N2 C1 N1 114.2(4) . . ?
C3 C2 N2 111.3(4) . . ?
C2 C3 N1 106.7(4) . . ?
N3 C4 P2 121.7(4) . . ?
N4 C4 P2 127.0(4) . . ?
N4 C4 N3 111.1(4) . . ?
C6 C5 N3 105.3(5) . . ?
C5 C6 N4 110.9(5) . . ?
C8 C7 P1 106.2(4) . . ?
C8 C7 C9 108.6(5) . . ?
C8 C7 C10 108.9(5) . . ?
C9 C7 P1 115.0(4) . . ?
C9 C7 C10 109.6(5) . . ?
C10 C7 P1 108.4(4) . . ?
C12 C11 P1 112.6(4) . . ?
C13 C11 P1 109.3(4) . . ?
C13 C11 C12 111.4(4) . . ?
C14 C11 P1 106.3(3) . . ?
C14 C11 C12 108.1(5) . . ?
C14 C11 C13 108.9(5) . . ?
C16 C15 P2 105.9(3) . . ?
C16 C15 C17 108.3(5) . . ?
C16 C15 C18 109.2(4) . . ?
C17 C15 P2 112.5(4) . . ?
C18 C15 P2 110.9(4) . . ?
C18 C15 C17 109.9(4) . . ?
C20 C19 P2 106.9(3) . . ?
C20 C19 C21 108.1(5) . . ?
C20 C19 C22 108.6(5) . . ?
C21 C19 P2 108.7(4) . . ?
C22 C19 P2 114.7(4) . . ?
C22 C19 C21 109.5(4) . . ?
O1 C23 Ir1 175.4(5) . . ?
P2' Ir1' P1' 163.10(5) . . ?
N1' Ir1' P1' 68.66(12) . . ?
N1' Ir1' P2' 95.68(12) . . ?
C23' Ir1' P1' 100.17(18) . . ?
C23' Ir1' P2' 95.56(18) . . ?
C23' Ir1' N1' 168.8(2) . . ?
C1' P1' Ir1' 82.54(17) . . ?
C1' P1' C7' 108.4(2) . . ?
C1' P1' C11' 108.1(2) . . ?
C7' P1' Ir1' 120.91(17) . . ?
C7' P1' C11' 113.8(3) . . ?
C11' P1' Ir1' 117.0(2) . . ?
C4' P2' Ir1' 111.73(17) . . ?
C4' P2' C15' 100.1(2) . . ?
C4' P2' C19' 104.4(2) . . ?
C15' P2' Ir1' 117.73(18) . . ?
C19' P2' Ir1' 109.74(19) . . ?
C19' P2' C15' 112.0(3) . . ?
C1' N1' Ir1' 104.5(3) . . ?
C1' N1' C3' 105.2(4) . . ?
C3' N1' Ir1' 150.2(3) . . ?
C1' N2' C2' 102.7(4) . . ?
C4' N3' C5' 107.2(4) . . ?
C4' N4' C6' 104.8(5) . . ?
N1' C1' P1' 104.3(3) . . ?
N2' C1' P1' 141.6(4) . . ?
N2' C1' N1' 114.1(4) . . ?
C3' C2' N2' 111.2(4) . . ?
N1' C3' C2' 106.7(4) . . ?
N3' C4' P2' 121.6(4) . . ?
N4' C4' P2' 126.7(4) . . ?
N4' C4' N3' 111.5(5) . . ?
C6' C5' N3' 105.6(5) . . ?
C5' C6' N4' 110.9(5) . . ?
C8' C7' P1' 106.0(4) . . ?
C9' C7' P1' 113.3(4) . . ?
C9' C7' C8' 107.9(5) . . ?
C10' C7' P1' 109.6(4) . . ?
C10' C7' C8' 109.3(5) . . ?
C10' C7' C9' 110.6(5) . . ?
C12' C11' P1' 112.4(4) . . ?
C13' C11' P1' 110.8(5) . . ?
C13' C11' C12' 111.6(7) . . ?
C13' C11' C14' 109.6(7) . . ?
C14' C11' P1' 105.8(4) . . ?
C14' C11' C12' 106.3(6) . . ?
C16' C15' P2' 106.3(4) . . ?
C16' C15' C18' 108.9(5) . . ?
C17' C15' P2' 112.3(4) . . ?
C17' C15' C16' 107.9(5) . . ?
C17' C15' C18' 110.5(5) . . ?
C18' C15' P2' 110.8(4) . . ?
C20' C19' P2' 107.0(4) . . ?
C20' C19' C21' 107.9(5) . . ?
C21' C19' P2' 108.3(4) . . ?
C22' C19' P2' 114.7(4) . . ?
C22' C19' C20' 109.1(5) . . ?
C22' C19' C21' 109.6(5) . . ?
O1' C23' Ir1' 177.2(5) . . ?
P2" Ir1" P1" 163.16(5) . . ?
N1" Ir1" P1" 68.79(11) . . ?
N1" Ir1" P2" 95.76(12) . . ?
C23" Ir1" P1" 99.82(18) . . ?
C23" Ir1" P2" 95.67(18) . . ?
C23" Ir1" N1" 168.6(2) . . ?
C1" P1" Ir1" 82.76(16) . . ?
C1" P1" C7" 107.6(2) . . ?
C1" P1" C11" 109.5(2) . . ?
C7" P1" Ir1" 116.59(18) . . ?
C11" P1" Ir1" 120.31(18) . . ?
C11" P1" C7" 114.2(2) . . ?
C4" P2" Ir1" 110.48(17) . . ?
C4" P2" C15" 105.1(3) . . ?
C4" P2" C19" 100.8(2) . . ?
C15" P2" Ir1" 108.90(19) . . ?
C15" P2" C19" 111.9(3) . . ?
C19" P2" Ir1" 118.7(2) . . ?
C1" N1" Ir1" 104.5(3) . . ?
C1" N1" C3" 104.7(4) . . ?
C3" N1" Ir1" 150.8(3) . . ?
C1" N2" C2" 102.9(4) . . ?
C4" N3" C5" 104.7(5) . . ?
C6" N4" C4" 107.2(4) . . ?
N1" C1" P1" 103.9(3) . . ?
N2" C1" P1" 141.8(4) . . ?
N2" C1" N1" 114.3(4) . . ?
C3" C2" N2" 110.8(4) . . ?
N1" C3" C2" 107.4(4) . . ?
N3" C4" P2" 128.3(4) . . ?
N3" C4" N4" 111.1(4) . . ?
N4" C4" P2" 120.4(4) . . ?
C6" C5" N3" 110.5(5) . . ?
C5" C6" N4" 106.4(5) . . ?
C8" C7" P1" 105.8(3) . . ?
C9" C7" P1" 112.5(4) . . ?
C9" C7" C8" 108.8(5) . . ?
C9" C7" C10" 111.1(5) . . ?
C10" C7" P1" 109.8(4) . . ?
C10" C7" C8" 108.6(5) . . ?
C12" C11" P1" 114.0(4) . . ?
C12" C11" C13" 111.1(5) . . ?
C13" C11" P1" 108.5(4) . . ?
C14" C11" P1" 106.1(4) . . ?
C14" C11" C12" 108.8(5) . . ?
C14" C11" C13" 108.0(5) . . ?
C16" C15" P2" 106.6(4) . . ?
C16" C15" C18" 107.8(5) . . ?
C17" C15" P2" 115.3(4) . . ?
C17" C15" C16" 108.7(6) . . ?
C17" C15" C18" 109.3(5) . . ?
C18" C15" P2" 108.8(5) . . ?
C20" C19" P2" 106.8(4) . . ?
C20" C19" C21" 108.1(5) . . ?
C20" C19" C22" 108.3(5) . . ?
C21" C19" P2" 111.2(4) . . ?
C21" C19" C22" 110.0(5) . . ?
C22" C19" P2" 112.3(4) . . ?
O1" C23" Ir1" 177.4(5) . . ?
N5 C24 C25 180.0 . . ?
N6 C26 C27 180.0 . . ?
N7 C28 C29 180.0 . . ?
N8 C30 C31 180.0 . . ?
N9 C32 C33 180.0 . . ?

loop_
_geom_bond_atom_site_label_1
_geom_bond_atom_site_label_2
_geom_bond_distance
_geom_bond_site_symmetry_2
_geom_bond_publ_flag
Ir1 P1 2.3326(13) . ?
Ir1 P2 2.3238(12) . ?
Ir1 N1 2.093(4) . ?
Ir1 C23 1.821(5) . ?
P1 C1 1.802(5) . ?
P1 C7 1.867(6) . ?
P1 C11 1.862(5) . ?
P2 C4 1.817(5) . ?
P2 C15 1.898(5) . ?
P2 C19 1.878(5) . ?
O1 C23 1.153(6) . ?
N1 C1 1.366(6) . ?
N1 C3 1.371(6) . ?
N2 C1 1.330(6) . ?
N2 C2 1.379(6) . ?
N3 C4 1.357(6) . ?
N3 C5 1.372(6) . ?
N4 C4 1.329(6) . ?
N4 C6 1.372(7) . ?
C2 C3 1.368(7) . ?
C5 C6 1.363(8) . ?
C7 C8 1.530(8) . ?
C7 C9 1.536(8) . ?
C7 C10 1.539(8) . ?
C11 C12 1.547(7) . ?
C11 C13 1.535(7) . ?
C11 C14 1.535(8) . ?
C15 C16 1.521(8) . ?
C15 C17 1.534(7) . ?
C15 C18 1.534(7) . ?
C19 C20 1.526(8) . ?
C19 C21 1.536(7) . ?
C19 C22 1.531(7) . ?
Ir1' P1' 2.3467(13) . ?
Ir1' P2' 2.3171(13) . ?
Ir1' N1' 2.087(4) . ?
Ir1' C23' 1.816(5) . ?
P1' C1' 1.797(5) . ?
P1' C7' 1.866(5) . ?
P1' C11' 1.876(6) . ?
P2' C4' 1.823(5) . ?
P2' C15' 1.896(5) . ?
P2' C19' 1.889(6) . ?
O1' C23' 1.161(7) . ?
N1' C1' 1.364(6) . ?
N1' C3' 1.368(6) . ?
N2' C1' 1.338(6) . ?
N2' C2' 1.378(7) . ?
N3' C4' 1.359(6) . ?
N3' C5' 1.366(7) . ?
N4' C4' 1.318(7) . ?
N4' C6' 1.373(8) . ?
C2' C3' 1.376(7) . ?
C5' C6' 1.357(8) . ?
C7' C8' 1.529(8) . ?
C7' C9' 1.524(8) . ?
C7' C10' 1.523(8) . ?
C11' C12' 1.555(10) . ?
C11' C13' 1.511(9) . ?
C11' C14' 1.523(9) . ?
C15' C16' 1.537(8) . ?
C15' C17' 1.533(8) . ?
C15' C18' 1.539(8) . ?
C19' C20' 1.535(8) . ?
C19' C21' 1.541(8) . ?
C19' C22' 1.530(8) . ?
Ir1" P1" 2.3391(13) . ?
Ir1" P2" 2.3152(13) . ?
Ir1" N1" 2.088(4) . ?
Ir1" C23" 1.804(5) . ?
P1" C1" 1.802(5) . ?
P1" C7" 1.872(5) . ?
P1" C11" 1.865(6) . ?
P2" C4" 1.819(5) . ?
P2" C15" 1.874(6) . ?
P2" C19" 1.888(6) . ?
O1" C23" 1.166(7) . ?
N1" C1" 1.365(6) . ?
N1" C3" 1.367(6) . ?
N2" C1" 1.335(6) . ?
N2" C2" 1.380(6) . ?
N3" C4" 1.329(7) . ?
N3" C5" 1.379(7) . ?
N4" C4" 1.363(6) . ?
N4" C6" 1.359(7) . ?
C2" C3" 1.371(7) . ?
C5" C6" 1.353(8) . ?
C7" C8" 1.541(8) . ?
C7" C9" 1.532(8) . ?
C7" C10" 1.537(8) . ?
C11" C12" 1.532(7) . ?
C11" C13" 1.541(8) . ?
C11" C14" 1.518(8) . ?
C15" C16" 1.544(9) . ?
C15" C17" 1.526(8) . ?
C15" C18" 1.545(8) . ?
C19" C20" 1.535(9) . ?
C19" C21" 1.540(8) . ?
C19" C22" 1.540(9) . ?
N5 C24 1.1624 . ?
C24 C25 1.4534 . ?
N6 C26 1.1620 . ?
C26 C27 1.4536 . ?
N7 C28 1.1635 . ?
C28 C29 1.4526 . ?
N8 C30 1.1611 . ?
C30 C31 1.4543 . ?
N9 C32 1.1624 . ?
C32 C33 1.4532 . ?
